data_7131008
loop_
_publ_author_name
'Guo, Kang'
'Han, Chunyu'
'Xie, Xiaofei'
'Chen, Bin'
'Cao, Shujun'
'Yuan, Weidong'
'Chen, Kang'
'Liu, Fang'
'Zhu, Yingguang'

_publ_section_title
;
 Merging photoredox with copper catalysis: enantioselective remote
 cyanation <i>via</i> 1,4-heteroaryl migration.
;
_journal_name_full 'Chemical communications (Cambridge, England)'
_journal_paper_doi 10.1039/d2cc04653a
_journal_year 2022
_chemical_absolute_configuration ad
_chemical_formula_sum 'C26 H24 N2 S'
_chemical_formula_weight 396.53
_space_group_crystal_system monoclinic
_space_group_IT_number 4
_space_group_name_Hall 'P 2yb'
_space_group_name_H-M_alt 'P 1 21 1'
_atom_sites_solution_hydrogens geom
_audit_creation_method SHELXL-2018/3
_audit_update_record
;
2022-03-07 deposited with the CCDC.	2022-11-08 downloaded from the CCDC.
;
_cell_angle_alpha 90
_cell_angle_beta 96.615(3)
_cell_angle_gamma 90
_cell_formula_units_Z 2
_cell_length_a 5.9714(6)
_cell_length_b 7.5838(7)
_cell_length_c 23.115(2)
_cell_measurement_reflns_used 6809
_cell_measurement_temperature 173(2)
_cell_measurement_theta_max 68.51
_cell_measurement_theta_min 6.15
_cell_volume 1039.81(17)
_computing_structure_refinement 'SHELXL-2018/3 (Sheldrick, 2018)'
_computing_structure_solution 'SHELXT 2014/5 (Sheldrick, 2014)'
_diffrn_ambient_temperature 173(2)
_diffrn_measured_fraction_theta_full 0.985
_diffrn_measured_fraction_theta_max 0.984
_diffrn_measurement_device_type 'Bruker APEX-II CCD'
_diffrn_measurement_method '\f and \w scans'
_diffrn_radiation_type CuK\a
_diffrn_radiation_wavelength 1.54178
_diffrn_reflns_av_R_equivalents 0.0268
_diffrn_reflns_av_unetI/netI 0.0479
_diffrn_reflns_Laue_measured_fraction_full 0.985
_diffrn_reflns_Laue_measured_fraction_max 0.984
_diffrn_reflns_limit_h_max 7
_diffrn_reflns_limit_h_min -6
_diffrn_reflns_limit_k_max 8
_diffrn_reflns_limit_k_min -8
_diffrn_reflns_limit_l_max 27
_diffrn_reflns_limit_l_min -27
_diffrn_reflns_number 6701
_diffrn_reflns_point_group_measured_fraction_full 0.922
_diffrn_reflns_point_group_measured_fraction_max 0.921
_diffrn_reflns_theta_full 64.980
_diffrn_reflns_theta_max 64.980
_diffrn_reflns_theta_min 6.145
_exptl_absorpt_coefficient_mu 1.475
_exptl_crystal_density_diffrn 1.267
_exptl_crystal_description block
_exptl_crystal_F_000 420
_exptl_crystal_size_max 0.220
_exptl_crystal_size_mid 0.190
_exptl_crystal_size_min 0.140
_refine_diff_density_max 0.320
_refine_diff_density_min -0.209
_refine_diff_density_rms 0.040
_refine_ls_abs_structure_details
;
 Flack x determined using 1324 quotients [(I+)-(I-)]/[(I+)+(I-)]
 (Parsons, Flack and Wagner, Acta Cryst. B69 (2013) 249-259).
;
_refine_ls_abs_structure_Flack 0.066(7)
_refine_ls_extinction_method none
_refine_ls_goodness_of_fit_ref 1.037
_refine_ls_hydrogen_treatment constr
_refine_ls_matrix_type full
_refine_ls_number_parameters 258
_refine_ls_number_reflns 3237
_refine_ls_number_restraints 1
_refine_ls_restrained_S_all 1.036
_refine_ls_R_factor_all 0.0343
_refine_ls_R_factor_gt 0.0341
_refine_ls_shift/su_max 0.001
_refine_ls_shift/su_mean 0.000
_refine_ls_structure_factor_coef Fsqd
_refine_ls_weighting_details 'w=1/[\s^2^(Fo^2^)+(0.0557P)^2^+0.1496P] where P=(Fo^2^+2Fc^2^)/3'
_refine_ls_weighting_scheme calc
_refine_ls_wR_factor_gt 0.0930
_refine_ls_wR_factor_ref 0.0932
_reflns_Friedel_coverage 0.727
_reflns_Friedel_fraction_full 0.847
_reflns_Friedel_fraction_max 0.847
_reflns_number_gt 3203
_reflns_number_total 3237
_reflns_threshold_expression 'I > 2\s(I)'
_cod_data_source_file d2cc04653a2.cif
_cod_data_source_block cu_20181221zh_nannong_zhu_0m_a
_cod_original_cell_volume 1039.80(17)
_cod_original_sg_symbol_H-M 'P 21'
_cod_database_code 7131008
_shelx_shelxl_version_number 2018/3
_shelx_space_group_comment
;
The symmetry employed for this shelxl refinement is uniquely defined
by the following loop, which should always be used as a source of
symmetry information in preference to the above space-group names.
They are only intended as comments.
;
_shelx_estimated_absorpt_t_min 0.737
_shelx_estimated_absorpt_t_max 0.820

loop_
_space_group_symop_operation_xyz
'x, y, z'
'-x, y+1/2, -z'

loop_
_atom_site_label
_atom_site_type_symbol
_atom_site_fract_x
_atom_site_fract_y
_atom_site_fract_z
_atom_site_U_iso_or_equiv
_atom_site_adp_type
_atom_site_occupancy
_atom_site_site_symmetry_order
_atom_site_calc_flag
_atom_site_refinement_flags_posn
_atom_site_refinement_flags_adp
_atom_site_refinement_flags_occupancy
_atom_site_disorder_assembly
_atom_site_disorder_group
C1 C 0.9445(6) 0.1727(5) 0.45076(14) 0.0506(7) Uani 1 1 d . . . . .
H1 H 1.053260 0.115560 0.477652 0.061 Uiso 1 1 calc R U . . .
C2 C 0.9751(6) 0.1762(5) 0.39264(15) 0.0601(9) Uani 1 1 d . . . . .
H2 H 1.104194 0.121743 0.379959 0.072 Uiso 1 1 calc R U . . .
C3 C 0.8199(7) 0.2582(5) 0.35268(13) 0.0569(9) Uani 1 1 d . . . . .
H3 H 0.841833 0.261899 0.312636 0.068 Uiso 1 1 calc R U . . .
C4 C 0.6327(7) 0.3346(5) 0.37174(14) 0.0581(9) Uani 1 1 d . . . . .
H4 H 0.523777 0.390256 0.344536 0.070 Uiso 1 1 calc R U . . .
C5 C 0.6017(6) 0.3312(5) 0.42971(13) 0.0498(7) Uani 1 1 d . . . . .
H5 H 0.471049 0.384680 0.441875 0.060 Uiso 1 1 calc R U . . .
C6 C 0.7570(5) 0.2513(3) 0.47098(11) 0.0331(5) Uani 1 1 d . . . . .
C7 C 0.7273(4) 0.2508(3) 0.53418(11) 0.0312(5) Uani 1 1 d . . . . .
C8 C 0.8867(5) 0.1749(4) 0.57560(12) 0.0429(7) Uani 1 1 d . . . . .
H8 H 1.014592 0.118306 0.563045 0.051 Uiso 1 1 calc R U . . .
C9 C 0.8640(5) 0.1796(4) 0.63415(12) 0.0439(7) Uani 1 1 d . . . . .
H9 H 0.975716 0.125817 0.661072 0.053 Uiso 1 1 calc R U . . .
C10 C 0.6809(5) 0.2614(3) 0.65448(11) 0.0339(5) Uani 1 1 d . . . . .
C11 C 0.5181(5) 0.3322(4) 0.61399(12) 0.0433(6) Uani 1 1 d . . . . .
H11 H 0.388217 0.385141 0.626738 0.052 Uiso 1 1 calc R U . . .
C12 C 0.5405(5) 0.3276(4) 0.55537(12) 0.0413(6) Uani 1 1 d . . . . .
H12 H 0.425579 0.378179 0.528607 0.050 Uiso 1 1 calc R U . . .
C13 C 0.6747(5) 0.2805(4) 0.71978(11) 0.0362(6) Uani 1 1 d . . . . .
H13 H 0.783888 0.193827 0.739703 0.043 Uiso 1 1 calc R U . . .
C14 C 0.4497(5) 0.2394(4) 0.73659(11) 0.0440(7) Uani 1 1 d . . . . .
C15 C 0.7506(5) 0.4668(4) 0.74065(11) 0.0376(6) Uani 1 1 d . . . . .
H15A H 0.903427 0.489441 0.729663 0.045 Uiso 1 1 calc R U . . .
H15B H 0.647143 0.554841 0.720415 0.045 Uiso 1 1 calc R U . . .
C16 C 0.7545(4) 0.4912(4) 0.80643(11) 0.0339(5) Uani 1 1 d . . . . .
H16A H 0.835824 0.390448 0.826338 0.041 Uiso 1 1 calc R U . . .
H16B H 0.597520 0.488154 0.816260 0.041 Uiso 1 1 calc R U . . .
C17 C 0.8667(4) 0.6645(4) 0.83052(10) 0.0341(6) Uani 1 1 d . . . . .
C18 C 1.1189(5) 0.6623(5) 0.82384(13) 0.0526(8) Uani 1 1 d . . . . .
H18A H 1.139333 0.662315 0.782382 0.079 Uiso 1 1 calc R U . . .
H18B H 1.187788 0.556127 0.842348 0.079 Uiso 1 1 calc R U . . .
H18C H 1.190868 0.767133 0.842532 0.079 Uiso 1 1 calc R U . . .
C19 C 0.7531(6) 0.8253(4) 0.80060(13) 0.0521(8) Uani 1 1 d . . . . .
H19A H 0.590955 0.821175 0.803750 0.078 Uiso 1 1 calc R U . . .
H19B H 0.777938 0.825494 0.759425 0.078 Uiso 1 1 calc R U . . .
H19C H 0.817389 0.932666 0.819374 0.078 Uiso 1 1 calc R U . . .
C20 C 0.8347(4) 0.6699(3) 0.89470(10) 0.0283(5) Uani 1 1 d . . . . .
C21 C 0.6791(4) 0.7168(3) 0.97573(11) 0.0318(5) Uani 1 1 d . . . . .
C22 C 0.8741(4) 0.6296(3) 0.99985(11) 0.0313(5) Uani 1 1 d . . . . .
C23 C 0.9178(5) 0.5960(4) 1.05951(11) 0.0412(6) Uani 1 1 d . . . . .
H23 H 1.052517 0.539091 1.075573 0.049 Uiso 1 1 calc R U . . .
C24 C 0.7562(6) 0.6492(4) 1.09415(12) 0.0505(8) Uani 1 1 d . . . . .
H24 H 0.777873 0.626037 1.134801 0.061 Uiso 1 1 calc R U . . .
C25 C 0.5610(6) 0.7367(4) 1.07003(14) 0.0510(8) Uani 1 1 d . . . . .
H25 H 0.453131 0.772547 1.094822 0.061 Uiso 1 1 calc R U . . .
C26 C 0.5218(5) 0.7719(4) 1.01190(13) 0.0421(6) Uani 1 1 d . . . . .
H26 H 0.389410 0.832864 0.996365 0.051 Uiso 1 1 calc R U . . .
N1 N 0.2768(5) 0.2089(5) 0.75027(12) 0.0687(9) Uani 1 1 d . . . . .
N2 N 0.6585(4) 0.7398(3) 0.91518(9) 0.036 Uani 1 1 d . . . . .
S1 S 1.03711(10) 0.57230(9) 0.94571(2) 0.03717(19) Uani 1 1 d . . . . .

loop_
_atom_site_aniso_label
_atom_site_aniso_U_11
_atom_site_aniso_U_22
_atom_site_aniso_U_33
_atom_site_aniso_U_23
_atom_site_aniso_U_13
_atom_site_aniso_U_12
C1 0.0487(17) 0.060(2) 0.0439(16) -0.0031(14) 0.0097(13) 0.0104(15)
C2 0.066(2) 0.072(2) 0.0463(17) -0.0109(16) 0.0227(16) 0.0076(19)
C3 0.086(2) 0.0542(19) 0.0334(14) -0.0059(14) 0.0185(15) -0.0085(17)
C4 0.084(3) 0.0544(18) 0.0342(15) 0.0002(14) 0.0002(15) 0.0108(18)
C5 0.0588(19) 0.0522(17) 0.0385(15) -0.0018(13) 0.0065(14) 0.0139(15)
C6 0.0391(13) 0.0262(11) 0.0342(12) -0.0045(10) 0.0053(10) -0.0049(10)
C7 0.0335(12) 0.0270(11) 0.0326(12) -0.0048(10) 0.0024(10) -0.0032(10)
C8 0.0386(14) 0.0522(17) 0.0376(14) -0.0048(12) 0.0031(11) 0.0133(13)
C9 0.0404(14) 0.0527(18) 0.0368(14) -0.0016(12) -0.0036(11) 0.0117(13)
C10 0.0383(13) 0.0318(12) 0.0314(12) -0.0026(10) 0.0030(10) -0.0034(10)
C11 0.0396(15) 0.0533(16) 0.0382(14) -0.0046(13) 0.0097(12) 0.0117(13)
C12 0.0401(15) 0.0499(15) 0.0331(14) -0.0004(12) 0.0009(11) 0.0116(13)
C13 0.0398(14) 0.0354(13) 0.0332(13) -0.0008(10) 0.0028(11) 0.0002(11)
C14 0.0510(18) 0.0520(17) 0.0282(12) -0.0048(12) 0.0006(12) -0.0085(13)
C15 0.0459(14) 0.0384(14) 0.0286(12) -0.0031(11) 0.0043(10) -0.0037(12)
C16 0.0365(13) 0.0381(13) 0.0274(12) 0.0004(10) 0.0045(10) -0.0028(11)
C17 0.0379(14) 0.0380(14) 0.0262(12) -0.0005(10) 0.0025(10) -0.0045(11)
C18 0.0437(16) 0.082(2) 0.0344(14) -0.0076(15) 0.0122(12) -0.0204(16)
C19 0.081(2) 0.0392(15) 0.0338(14) 0.0052(12) -0.0022(14) -0.0046(15)
C20 0.0268(11) 0.0286(12) 0.0289(12) -0.0027(9) 0.0001(9) 0.0002(10)
C21 0.0300(12) 0.0295(11) 0.0350(12) -0.0038(10) 0.0001(10) -0.0043(9)
C22 0.0363(13) 0.0265(12) 0.0315(12) -0.0053(9) 0.0058(10) 0.0000(9)
C23 0.0565(16) 0.0334(15) 0.0328(12) 0.0018(11) 0.0009(11) -0.0001(13)
C24 0.076(2) 0.0464(15) 0.0307(14) -0.0035(12) 0.0141(14) -0.0151(16)
C25 0.0558(19) 0.0501(17) 0.0518(17) -0.0196(15) 0.0262(15) -0.0115(15)
C26 0.0317(13) 0.0420(15) 0.0535(17) -0.0133(12) 0.0081(12) -0.0001(12)
N1 0.0558(18) 0.110(3) 0.0415(14) -0.0051(16) 0.0097(13) -0.0284(18)
N2 0.045 0.035 0.028 -0.005 0.001 -0.009
S1 0.0355(3) 0.0446(3) 0.0309(3) -0.0030(3) 0.0016(2) 0.0102(3)

loop_
_atom_type_symbol
_atom_type_description
_atom_type_scat_dispersion_real
_atom_type_scat_dispersion_imag
_atom_type_scat_source
C C 0.0181 0.0091 'International Tables Vol C Tables 4.2.6.8 and 6.1.1.4'
H H 0.0000 0.0000 'International Tables Vol C Tables 4.2.6.8 and 6.1.1.4'
N N 0.0311 0.0180 'International Tables Vol C Tables 4.2.6.8 and 6.1.1.4'
O O 0.0492 0.0322 'International Tables Vol C Tables 4.2.6.8 and 6.1.1.4'
S S 0.3331 0.5567 'International Tables Vol C Tables 4.2.6.8 and 6.1.1.4'

loop_
_geom_angle_atom_site_label_1
_geom_angle_atom_site_label_2
_geom_angle_atom_site_label_3
_geom_angle
_geom_angle_site_symmetry_1
_geom_angle_site_symmetry_3
_geom_angle_publ_flag
C2 C1 C6 121.3(3) . . ?
C2 C1 H1 119.3 . . ?
C6 C1 H1 119.3 . . ?
C1 C2 C3 120.5(3) . . ?
C1 C2 H2 119.7 . . ?
C3 C2 H2 119.7 . . ?
C4 C3 C2 118.9(3) . . ?
C4 C3 H3 120.5 . . ?
C2 C3 H3 120.5 . . ?
C5 C4 C3 120.7(3) . . ?
C5 C4 H4 119.7 . . ?
C3 C4 H4 119.7 . . ?
C4 C5 C6 121.5(3) . . ?
C4 C5 H5 119.2 . . ?
C6 C5 H5 119.2 . . ?
C5 C6 C1 117.0(3) . . ?
C5 C6 C7 121.9(2) . . ?
C1 C6 C7 121.1(3) . . ?
C8 C7 C12 116.2(2) . . ?
C8 C7 C6 121.7(2) . . ?
C12 C7 C6 122.1(2) . . ?
C9 C8 C7 121.9(3) . . ?
C9 C8 H8 119.1 . . ?
C7 C8 H8 119.1 . . ?
C8 C9 C10 121.1(3) . . ?
C8 C9 H9 119.5 . . ?
C10 C9 H9 119.5 . . ?
C11 C10 C9 117.8(2) . . ?
C11 C10 C13 122.8(2) . . ?
C9 C10 C13 119.3(2) . . ?
C12 C11 C10 121.2(3) . . ?
C12 C11 H11 119.4 . . ?
C10 C11 H11 119.4 . . ?
C11 C12 C7 121.8(3) . . ?
C11 C12 H12 119.1 . . ?
C7 C12 H12 119.1 . . ?
C14 C13 C10 111.6(2) . . ?
C14 C13 C15 110.8(2) . . ?
C10 C13 C15 110.9(2) . . ?
C14 C13 H13 107.8 . . ?
C10 C13 H13 107.8 . . ?
C15 C13 H13 107.8 . . ?
N1 C14 C13 179.0(3) . . ?
C16 C15 C13 113.1(2) . . ?
C16 C15 H15A 109.0 . . ?
C13 C15 H15A 109.0 . . ?
C16 C15 H15B 109.0 . . ?
C13 C15 H15B 109.0 . . ?
H15A C15 H15B 107.8 . . ?
C15 C16 C17 114.6(2) . . ?
C15 C16 H16A 108.6 . . ?
C17 C16 H16A 108.6 . . ?
C15 C16 H16B 108.6 . . ?
C17 C16 H16B 108.6 . . ?
H16A C16 H16B 107.6 . . ?
C20 C17 C19 108.8(2) . . ?
C20 C17 C18 109.6(2) . . ?
C19 C17 C18 110.8(3) . . ?
C20 C17 C16 106.04(19) . . ?
C19 C17 C16 111.4(2) . . ?
C18 C17 C16 110.1(2) . . ?
C17 C18 H18A 109.5 . . ?
C17 C18 H18B 109.5 . . ?
H18A C18 H18B 109.5 . . ?
C17 C18 H18C 109.5 . . ?
H18A C18 H18C 109.5 . . ?
H18B C18 H18C 109.5 . . ?
C17 C19 H19A 109.5 . . ?
C17 C19 H19B 109.5 . . ?
H19A C19 H19B 109.5 . . ?
C17 C19 H19C 109.5 . . ?
H19A C19 H19C 109.5 . . ?
H19B C19 H19C 109.5 . . ?
N2 C20 C17 124.0(2) . . ?
N2 C20 S1 116.54(19) . . ?
C17 C20 S1 119.43(17) . . ?
C26 C21 C22 119.4(3) . . ?
C26 C21 N2 125.1(2) . . ?
C22 C21 N2 115.5(2) . . ?
C23 C22 C21 122.2(2) . . ?
C23 C22 S1 127.8(2) . . ?
C21 C22 S1 110.06(19) . . ?
C24 C23 C22 117.1(3) . . ?
C24 C23 H23 121.5 . . ?
C22 C23 H23 121.5 . . ?
C23 C24 C25 120.8(3) . . ?
C23 C24 H24 119.6 . . ?
C25 C24 H24 119.6 . . ?
C26 C25 C24 121.7(3) . . ?
C26 C25 H25 119.1 . . ?
C24 C25 H25 119.1 . . ?
C25 C26 C21 118.8(3) . . ?
C25 C26 H26 120.6 . . ?
C21 C26 H26 120.6 . . ?
C20 N2 C21 109.1(2) . . ?
C22 S1 C20 88.77(12) . . ?

loop_
_geom_bond_atom_site_label_1
_geom_bond_atom_site_label_2
_geom_bond_distance
_geom_bond_site_symmetry_2
_geom_bond_publ_flag
C1 C2 1.377(5) . ?
C1 C6 1.396(4) . ?
C1 H1 0.9500 . ?
C2 C3 1.379(6) . ?
C2 H2 0.9500 . ?
C3 C4 1.376(5) . ?
C3 H3 0.9500 . ?
C4 C5 1.374(4) . ?
C4 H4 0.9500 . ?
C5 C6 1.390(4) . ?
C5 H5 0.9500 . ?
C6 C7 1.492(3) . ?
C7 C8 1.394(4) . ?
C7 C12 1.397(4) . ?
C8 C9 1.376(4) . ?
C8 H8 0.9500 . ?
C9 C10 1.386(4) . ?
C9 H9 0.9500 . ?
C10 C11 1.378(4) . ?
C10 C13 1.521(3) . ?
C11 C12 1.377(4) . ?
C11 H11 0.9500 . ?
C12 H12 0.9500 . ?
C13 C14 1.475(4) . ?
C13 C15 1.544(4) . ?
C13 H13 1.0000 . ?
C14 N1 1.138(4) . ?
C15 C16 1.529(3) . ?
C15 H15A 0.9900 . ?
C15 H15B 0.9900 . ?
C16 C17 1.549(4) . ?
C16 H16A 0.9900 . ?
C16 H16B 0.9900 . ?
C17 C20 1.518(3) . ?
C17 C19 1.522(4) . ?
C17 C18 1.531(4) . ?
C18 H18A 0.9800 . ?
C18 H18B 0.9800 . ?
C18 H18C 0.9800 . ?
C19 H19A 0.9800 . ?
C19 H19B 0.9800 . ?
C19 H19C 0.9800 . ?
C20 N2 1.314(3) . ?
C20 S1 1.752(2) . ?
C21 C26 1.392(4) . ?
C21 C22 1.398(4) . ?
C21 N2 1.402(3) . ?
C22 C23 1.397(4) . ?
C22 S1 1.727(2) . ?
C23 C24 1.383(5) . ?
C23 H23 0.9500 . ?
C24 C25 1.400(5) . ?
C24 H24 0.9500 . ?
C25 C26 1.363(5) . ?
C25 H25 0.9500 . ?
C26 H26 0.9500 . ?
